data_2209280
loop_
_publ_author_name
'Hua Wu'
'Xian-Wu Dong'
'Jian-Fang Ma'

_publ_section_title
;
 Tetrakis(\b-picoline)disilver(I)(<i>Ag{---</i>Ag})
 bis(2-amino-5-chlorobenzenesulfonate) dihydrate
;
_journal_coeditor_code RN2002
_journal_issue 6
_journal_name_full 'Acta Crystallographica Section E'
_journal_page_first m1227
_journal_page_last m1228
_journal_paper_doi 10.1107/S1600536806016448
_journal_volume 62
_journal_year 2006
_chemical_formula_iupac '[Ag2 (C6 H7 N1)4] (C6 H5 Cl N O3), 2H2 O'
_chemical_formula_moiety 'C24 H28 Ag2 N4 2+, 2C6 H5 Cl N O3 S -, 2H2 O'
_chemical_formula_sum 'C36 H42 Ag2 Cl2 N6 O8 S2'
_chemical_formula_weight 1037.52
_chemical_name_systematic
;Tetrakis(\b-picoline)disilver(I)(Ag---Ag)
 bis(2-amino-5-chlorobenzenesulfonate)
dihydrate
;
_space_group_IT_number 14
_symmetry_cell_setting monoclinic
_symmetry_space_group_name_Hall '-P 2yn'
_symmetry_space_group_name_H-M 'P 1 21/n 1'
_atom_sites_solution_hydrogens geom
_atom_sites_solution_primary direct
_atom_sites_solution_secondary difmap
_audit_creation_method SHELXL-97
_cell_angle_alpha 90.00
_cell_angle_beta 105.02(3)
_cell_angle_gamma 90.00
_cell_formula_units_Z 2
_cell_length_a 12.491(3)
_cell_length_b 13.427(3)
_cell_length_c 12.984(3)
_cell_measurement_reflns_used 14617
_cell_measurement_temperature 292(2)
_cell_measurement_theta_max 27.44
_cell_measurement_theta_min 3.04
_cell_volume 2103.2(9)
_computing_cell_refinement PROCESS-AUTO
_computing_data_collection 'PROCESS-AUTO (Rigaku, 1998)'
_computing_data_reduction PROCESS-AUTO
_computing_molecular_graphics 'SHELXTL-Plus (Sheldrick, 1990)'
_computing_publication_material SHELXL97
_computing_structure_refinement 'SHELXL97 (Sheldrick, 1997)'
_computing_structure_solution 'SHELXS97 (Sheldrick, 1997)'
_diffrn_ambient_temperature 292(2)
_diffrn_detector_area_resol_mean 10.0
_diffrn_measured_fraction_theta_full 0.998
_diffrn_measured_fraction_theta_max 0.998
_diffrn_measurement_device_type 'Rigaku R-AXIS RAPID'
_diffrn_measurement_method \w
_diffrn_radiation_monochromator graphite
_diffrn_radiation_source 'rotor target'
_diffrn_radiation_type MoK\a
_diffrn_radiation_wavelength 0.71073
_diffrn_reflns_av_R_equivalents 0.0276
_diffrn_reflns_av_sigmaI/netI 0.0238
_diffrn_reflns_limit_h_max 15
_diffrn_reflns_limit_h_min -16
_diffrn_reflns_limit_k_max 17
_diffrn_reflns_limit_k_min -17
_diffrn_reflns_limit_l_max 16
_diffrn_reflns_limit_l_min -16
_diffrn_reflns_number 20293
_diffrn_reflns_theta_full 27.44
_diffrn_reflns_theta_max 27.44
_diffrn_reflns_theta_min 3.03
_diffrn_standards_decay_% 0
_diffrn_standards_interval_count 0
_diffrn_standards_interval_time 0
_diffrn_standards_number 0
_exptl_absorpt_coefficient_mu 1.213
_exptl_absorpt_correction_T_max 0.887
_exptl_absorpt_correction_T_min 0.851
_exptl_absorpt_correction_type multi-scan
_exptl_absorpt_process_details '(ABSCOR; Higashi, 1995)'
_exptl_crystal_colour colorless
_exptl_crystal_density_diffrn 1.638
_exptl_crystal_density_method 'not measured'
_exptl_crystal_description block
_exptl_crystal_F_000 1048
_exptl_crystal_size_max 0.13
_exptl_crystal_size_mid 0.12
_exptl_crystal_size_min 0.10
_refine_diff_density_max 0.630
_refine_diff_density_min -0.494
_refine_ls_extinction_method none
_refine_ls_goodness_of_fit_ref 1.101
_refine_ls_hydrogen_treatment mixed
_refine_ls_matrix_type full
_refine_ls_number_parameters 269
_refine_ls_number_reflns 4797
_refine_ls_number_restraints 4
_refine_ls_restrained_S_all 1.101
_refine_ls_R_factor_all 0.0476
_refine_ls_R_factor_gt 0.0343
_refine_ls_shift/su_max 0.030
_refine_ls_shift/su_mean 0.001
_refine_ls_structure_factor_coef Fsqd
_refine_ls_weighting_details 'calc w=1/[\s^2^(Fo^2^)+(0.043P)^2^+0.5786P] where P=(Fo^2^+2Fc^2^)/3'
_refine_ls_weighting_scheme calc
_refine_ls_wR_factor_gt 0.0897
_refine_ls_wR_factor_ref 0.0944
_reflns_number_gt 3642
_reflns_number_total 4797
_reflns_threshold_expression I>2\s(I)
_cod_data_source_file rn2002.cif
_cod_data_source_block I
_cod_depositor_comments
;
The following automatic conversions were performed:
'_symmetry_cell_setting' value 'Monoclinic' changed to 'monoclinic'
according to '/home/saulius/struct/CIF-dictionaries/cif_core.dic'
dictionary named 'cif_core.dic' version 2.4.1 from 2010-06-29.

Automatic conversion script
Id: cif_fix_enum 1527 2010-12-29 10:47:43Z saulius 

The following automatic conversions were performed:

'_symmetry_cell_setting' value 'Monoclinic' changed to 'monoclinic'
according to /home/saulius/struct/CIF-dictionaries/cif_core.dic
dictionary named 'cif_core.dic' version 2.4.1 from 2010-06-29.

Automatic conversion script
Id: cif_fix_values 1715 2011-07-08 13:25:40Z adriana 
;
_cod_original_sg_symbol_H-M 'P 21/n'
_cod_database_code 2209280

loop_
_symmetry_equiv_pos_as_xyz
'x, y, z'
'-x+1/2, y+1/2, -z+1/2'
'-x, -y, -z'
'x-1/2, -y-1/2, z-1/2'

loop_
_atom_site_type_symbol
_atom_site_label
_atom_site_fract_x
_atom_site_fract_y
_atom_site_fract_z
_atom_site_U_iso_or_equiv
_atom_site_adp_type
_atom_site_calc_flag
_atom_site_refinement_flags
_atom_site_occupancy
Ag Ag1 0.40795(2) 0.498796(14) 0.39254(2) 0.07350(12) Uani d . 1
C C1 0.4266(2) 0.7248(2) 0.3821(2) 0.0575(7) Uani d . 1
H H1 0.3619 0.7204 0.4046 0.069 Uiso calc R 1
C C2 0.4644(3) 0.81782(19) 0.3650(2) 0.0600(7) Uani d . 1
C C3 0.5601(3) 0.8226(2) 0.3330(3) 0.0700(8) Uani d . 1
H H3 0.5884 0.8841 0.3202 0.084 Uiso calc R 1
C C4 0.6147(3) 0.7371(2) 0.3195(3) 0.0706(8) Uani d . 1
H H4 0.6806 0.7402 0.2991 0.085 Uiso calc R 1
C C5 0.5706(2) 0.6464(2) 0.3367(2) 0.0595(7) Uani d . 1
H H5 0.6069 0.5884 0.3261 0.071 Uiso calc R 1
C C6 0.4001(4) 0.9100(3) 0.3806(4) 0.1065(14) Uani d . 1
H H6A 0.4378 0.9683 0.3656 0.160 Uiso calc R 1
H H6B 0.3946 0.9125 0.4530 0.160 Uiso calc R 1
H H6C 0.3271 0.9075 0.3331 0.160 Uiso calc R 1
C C7 0.2413(2) 0.33710(19) 0.4146(2) 0.0540(6) Uani d . 1
H H7 0.2089 0.3906 0.4407 0.065 Uiso calc R 1
C C8 0.1902(2) 0.2449(2) 0.4098(2) 0.0538(6) Uani d . 1
C C9 0.2394(3) 0.16763(19) 0.3691(2) 0.0647(8) Uani d . 1
H H9 0.2080 0.1044 0.3631 0.078 Uiso calc R 1
C C10 0.3342(3) 0.1838(2) 0.3378(3) 0.0754(9) Uani d . 1
H H10 0.3676 0.1318 0.3104 0.091 Uiso calc R 1
C C11 0.3795(3) 0.2767(2) 0.3469(3) 0.0701(8) Uani d . 1
H H11 0.4447 0.2867 0.3264 0.084 Uiso calc R 1
C C12 0.0883(3) 0.2326(3) 0.4492(3) 0.0842(10) Uani d . 1
H H12A 0.0510 0.1722 0.4210 0.126 Uiso calc R 1
H H12B 0.0396 0.2882 0.4261 0.126 Uiso calc R 1
H H12C 0.1089 0.2297 0.5257 0.126 Uiso calc R 1
C C13 0.23403(18) 0.74354(15) 0.56249(17) 0.0378(5) Uani d . 1
C C14 0.15839(19) 0.78296(16) 0.47379(18) 0.0406(5) Uani d . 1
H H14 0.1229 0.7416 0.4179 0.049 Uiso calc R 1
C C15 0.1362(2) 0.88413(16) 0.46925(18) 0.0426(5) Uani d . 1
C C16 0.1875(2) 0.94589(16) 0.5517(2) 0.0495(6) Uani d . 1
H H16 0.1711 1.0136 0.5483 0.059 Uiso calc R 1
C C17 0.2631(2) 0.90766(17) 0.6389(2) 0.0498(6) Uani d . 1
H H17 0.2977 0.9502 0.6940 0.060 Uiso calc R 1
C C18 0.28934(19) 0.80538(16) 0.64699(17) 0.0412(5) Uani d . 1
N N1 0.47787(19) 0.63974(15) 0.36806(17) 0.0532(5) Uani d . 1
N N2 0.3338(2) 0.35411(15) 0.38425(18) 0.0571(6) Uani d . 1
N N3 0.3631(2) 0.77028(18) 0.73687(18) 0.0572(6) Uani d D 1
O O1 0.37237(16) 0.59637(14) 0.60188(19) 0.0727(6) Uani d . 1
O O2 0.21166(18) 0.57719(14) 0.45847(16) 0.0712(6) Uani d . 1
O O3 0.1951(2) 0.57550(15) 0.6392(2) 0.0891(7) Uani d . 1
S S1 0.25472(5) 0.61236(4) 0.56811(5) 0.04650(16) Uani d . 1
Cl Cl1 0.04009(6) 0.93309(5) 0.35791(5) 0.05986(19) Uani d . 1
O OW1 -0.0177(3) 0.5578(3) 0.3571(3) 0.1278(14) Uani d D 1
H H1C -0.058(5) 0.563(6) 0.400(4) 0.192 Uiso d D 1
H H1D 0.0498(17) 0.552(5) 0.391(5) 0.192 Uiso d D 1
H H1A 0.381(2) 0.7096(9) 0.737(2) 0.056(8) Uiso d D 1
H H1B 0.400(2) 0.8137(18) 0.778(2) 0.085(11) Uiso d D 1

loop_
_atom_site_aniso_label
_atom_site_aniso_U_11
_atom_site_aniso_U_22
_atom_site_aniso_U_33
_atom_site_aniso_U_12
_atom_site_aniso_U_13
_atom_site_aniso_U_23
Ag1 0.0858(2) 0.04288(14) 0.0901(2) -0.02068(10) 0.01981(14) 0.00605(10)
C1 0.0606(17) 0.0481(14) 0.0724(17) -0.0080(12) 0.0328(14) -0.0038(12)
C2 0.073(2) 0.0404(13) 0.0708(17) -0.0095(13) 0.0267(14) -0.0054(12)
C3 0.082(2) 0.0482(15) 0.086(2) -0.0223(15) 0.0328(17) 0.0022(14)
C4 0.0633(19) 0.074(2) 0.085(2) -0.0101(16) 0.0390(16) 0.0026(16)
C5 0.0630(18) 0.0516(15) 0.0673(16) 0.0041(13) 0.0230(14) -0.0008(13)
C6 0.126(4) 0.0483(18) 0.162(4) 0.005(2) 0.067(3) -0.014(2)
C7 0.0619(17) 0.0422(13) 0.0604(15) -0.0013(12) 0.0205(12) -0.0046(11)
C8 0.0588(16) 0.0502(14) 0.0525(13) -0.0093(12) 0.0143(12) 0.0038(11)
C9 0.086(2) 0.0382(13) 0.0725(17) -0.0141(13) 0.0247(16) -0.0028(12)
C10 0.097(3) 0.0402(14) 0.102(2) 0.0054(15) 0.049(2) -0.0009(15)
C11 0.072(2) 0.0503(16) 0.100(2) 0.0014(14) 0.0436(17) 0.0071(15)
C12 0.073(2) 0.087(2) 0.101(2) -0.0167(19) 0.0381(19) 0.002(2)
C13 0.0362(12) 0.0287(9) 0.0510(12) 0.0000(8) 0.0160(9) -0.0023(9)
C14 0.0368(12) 0.0327(10) 0.0524(12) -0.0012(9) 0.0115(10) -0.0058(9)
C15 0.0414(13) 0.0368(11) 0.0503(12) 0.0023(9) 0.0134(10) 0.0035(10)
C16 0.0584(16) 0.0296(11) 0.0634(15) 0.0033(10) 0.0209(12) -0.0022(10)
C17 0.0578(16) 0.0343(11) 0.0550(13) -0.0013(11) 0.0104(11) -0.0085(10)
C18 0.0405(13) 0.0377(11) 0.0475(12) 0.0004(9) 0.0152(10) -0.0029(9)
N1 0.0615(14) 0.0411(11) 0.0599(12) -0.0073(10) 0.0208(10) 0.0012(9)
N2 0.0633(15) 0.0377(10) 0.0728(14) -0.0055(10) 0.0223(11) 0.0008(10)
N3 0.0632(15) 0.0469(13) 0.0540(12) 0.0085(11) 0.0018(11) -0.0046(10)
O1 0.0498(11) 0.0440(10) 0.1169(17) 0.0133(9) 0.0081(11) -0.0014(10)
O2 0.0825(15) 0.0403(9) 0.0812(13) 0.0074(9) 0.0040(11) -0.0134(9)
O3 0.116(2) 0.0496(11) 0.1223(19) -0.0031(12) 0.0688(16) 0.0182(12)
S1 0.0441(3) 0.0279(3) 0.0674(4) 0.0017(2) 0.0143(3) 0.0000(2)
Cl1 0.0607(4) 0.0447(3) 0.0665(4) 0.0073(3) 0.0026(3) 0.0084(3)
OW1 0.094(2) 0.095(2) 0.154(3) -0.0284(18) -0.0417(19) 0.058(2)

loop_
_atom_type_symbol
_atom_type_description
_atom_type_scat_dispersion_real
_atom_type_scat_dispersion_imag
_atom_type_scat_source
C C 0.0033 0.0016 'International Tables Vol C Tables 4.2.6.8 and 6.1.1.4'
H H 0.0000 0.0000 'International Tables Vol C Tables 4.2.6.8 and 6.1.1.4'
N N 0.0061 0.0033 'International Tables Vol C Tables 4.2.6.8 and 6.1.1.4'
O O 0.0106 0.0060 'International Tables Vol C Tables 4.2.6.8 and 6.1.1.4'
S S 0.1246 0.1234 'International Tables Vol C Tables 4.2.6.8 and 6.1.1.4'
Ag Ag -0.8971 1.1015 'International Tables Vol C Tables 4.2.6.8 and 6.1.1.4'
Cl Cl 0.1484 0.1585 'International Tables Vol C Tables 4.2.6.8 and 6.1.1.4'

loop_
_geom_angle_atom_site_label_1
_geom_angle_atom_site_label_2
_geom_angle_atom_site_label_3
_geom_angle_site_symmetry_3
_geom_angle
_geom_angle_publ_flag
N1 Ag1 N2 . 168.81(8) yes
N1 Ag1 Ag1 3_666 83.64(6) yes
N2 Ag1 Ag1 3_666 105.24(6) yes
N1 C1 C2 . 123.7(3) ?
N1 C1 H1 . 118.1 ?
C2 C1 H1 . 118.1 ?
C3 C2 C1 . 117.1(3) ?
C3 C2 C6 . 122.6(3) ?
C1 C2 C6 . 120.3(3) ?
C2 C3 C4 . 120.3(3) ?
C2 C3 H3 . 119.9 ?
C4 C3 H3 . 119.9 ?
C3 C4 C5 . 119.1(3) ?
C3 C4 H4 . 120.4 ?
C5 C4 H4 . 120.4 ?
N1 C5 C4 . 121.8(3) ?
N1 C5 H5 . 119.1 ?
C4 C5 H5 . 119.1 ?
C2 C6 H6A . 109.5 ?
C2 C6 H6B . 109.5 ?
H6A C6 H6B . 109.5 ?
C2 C6 H6C . 109.5 ?
H6A C6 H6C . 109.5 ?
H6B C6 H6C . 109.5 ?
N2 C7 C8 . 124.3(2) ?
N2 C7 H7 . 117.9 ?
C8 C7 H7 . 117.9 ?
C9 C8 C7 . 116.4(3) ?
C9 C8 C12 . 123.4(3) ?
C7 C8 C12 . 120.2(3) ?
C10 C9 C8 . 120.1(2) ?
C10 C9 H9 . 120.0 ?
C8 C9 H9 . 120.0 ?
C11 C10 C9 . 119.5(3) ?
C11 C10 H10 . 120.3 ?
C9 C10 H10 . 120.3 ?
N2 C11 C10 . 122.5(3) ?
N2 C11 H11 . 118.8 ?
C10 C11 H11 . 118.8 ?
C8 C12 H12A . 109.5 ?
C8 C12 H12B . 109.5 ?
H12A C12 H12B . 109.5 ?
C8 C12 H12C . 109.5 ?
H12A C12 H12C . 109.5 ?
H12B C12 H12C . 109.5 ?
C14 C13 C18 . 120.81(19) ?
C14 C13 S1 . 118.09(16) ?
C18 C13 S1 . 121.06(17) ?
C15 C14 C13 . 119.6(2) ?
C15 C14 H14 . 120.2 ?
C13 C14 H14 . 120.2 ?
C16 C15 C14 . 120.7(2) ?
C16 C15 Cl1 . 119.87(17) ?
C14 C15 Cl1 . 119.38(18) ?
C17 C16 C15 . 120.0(2) ?
C17 C16 H16 . 120.0 ?
C15 C16 H16 . 120.0 ?
C16 C17 C18 . 121.5(2) ?
C16 C17 H17 . 119.2 ?
C18 C17 H17 . 119.2 ?
N3 C18 C13 . 123.2(2) ?
N3 C18 C17 . 119.4(2) ?
C13 C18 C17 . 117.4(2) ?
C5 N1 C1 . 117.9(2) ?
C5 N1 Ag1 . 121.83(18) ?
C1 N1 Ag1 . 120.26(18) ?
C7 N2 C11 . 117.3(2) ?
C7 N2 Ag1 . 122.47(17) ?
C11 N2 Ag1 . 120.2(2) ?
C18 N3 H1A . 117.3(19) ?
C18 N3 H1B . 116(2) ?
H1A N3 H1B . 124(3) ?
O3 S1 O1 . 114.70(16) ?
O3 S1 O2 . 113.47(15) ?
O1 S1 O2 . 109.73(14) ?
O3 S1 C13 . 106.09(12) ?
O1 S1 C13 . 106.65(11) ?
O2 S1 C13 . 105.47(11) ?
H1C OW1 H1D . 110(6) ?

loop_
_geom_bond_atom_site_label_1
_geom_bond_atom_site_label_2
_geom_bond_site_symmetry_2
_geom_bond_distance
_geom_bond_publ_flag
Ag1 N1 . 2.142(2) yes
Ag1 N2 . 2.143(2) yes
Ag1 Ag1 3_666 3.1226(13) yes
C1 N1 . 1.345(3) ?
C1 C2 . 1.373(4) ?
C1 H1 . 0.9300 ?
C2 C3 . 1.365(4) ?
C2 C6 . 1.518(4) ?
C3 C4 . 1.368(5) ?
C3 H3 . 0.9300 ?
C4 C5 . 1.378(4) ?
C4 H4 . 0.9300 ?
C5 N1 . 1.327(4) ?
C5 H5 . 0.9300 ?
C6 H6A . 0.9600 ?
C6 H6B . 0.9600 ?
C6 H6C . 0.9600 ?
C7 N2 . 1.334(3) ?
C7 C8 . 1.387(4) ?
C7 H7 . 0.9300 ?
C8 C9 . 1.378(4) ?
C8 C12 . 1.500(4) ?
C9 C10 . 1.366(4) ?
C9 H9 . 0.9300 ?
C10 C11 . 1.362(4) ?
C10 H10 . 0.9300 ?
C11 N2 . 1.336(4) ?
C11 H11 . 0.9300 ?
C12 H12A . 0.9600 ?
C12 H12B . 0.9600 ?
C12 H12C . 0.9600 ?
C13 C14 . 1.391(3) ?
C13 C18 . 1.406(3) ?
C13 S1 . 1.779(2) ?
C14 C15 . 1.385(3) ?
C14 H14 . 0.9300 ?
C15 C16 . 1.374(3) ?
C15 Cl1 . 1.750(2) ?
C16 C17 . 1.373(4) ?
C16 H16 . 0.9300 ?
C17 C18 . 1.410(3) ?
C17 H17 . 0.9300 ?
C18 N3 . 1.370(3) ?
N3 H1A . 0.845(10) ?
N3 H1B . 0.842(10) ?
O1 S1 . 1.437(2) ?
O2 S1 . 1.464(2) ?
O3 S1 . 1.417(2) ?
OW1 H1C . 0.851(10) ?
OW1 H1D . 0.848(10) ?

loop_
_geom_hbond_atom_site_label_D
_geom_hbond_atom_site_label_H
_geom_hbond_atom_site_label_A
_geom_hbond_site_symmetry_A
_geom_hbond_distance_DH
_geom_hbond_distance_HA
_geom_hbond_distance_DA
_geom_hbond_angle_DHA
OW1 H1D O2 . 0.848(10) 2.01(2) 2.838(4) 164(6)
OW1 H1C O3 3_566 0.851(10) 2.48(8) 2.858(4) 107(6)
N3 H1A O1 . 0.845(10) 2.31(2) 2.940(3) 132(2)
N3 H1B OW1 4_676 0.842(10) 2.131(12) 2.962(4) 169(3)

loop_
_geom_torsion_atom_site_label_1
_geom_torsion_atom_site_label_2
_geom_torsion_atom_site_label_3
_geom_torsion_atom_site_label_4
_geom_torsion_site_symmetry_1
_geom_torsion
N1 C1 C2 C3 . -0.7(4)
N1 C1 C2 C6 . 178.8(3)
C1 C2 C3 C4 . -0.3(5)
C6 C2 C3 C4 . -179.7(3)
C2 C3 C4 C5 . 1.2(5)
C3 C4 C5 N1 . -1.4(5)
N2 C7 C8 C9 . -1.0(4)
N2 C7 C8 C12 . 178.0(3)
C7 C8 C9 C10 . 1.0(4)
C12 C8 C9 C10 . -178.0(3)
C8 C9 C10 C11 . -0.1(5)
C9 C10 C11 N2 . -1.0(5)
C18 C13 C14 C15 . -0.8(4)
S1 C13 C14 C15 . 176.83(18)
C13 C14 C15 C16 . -0.4(4)
C13 C14 C15 Cl1 . -179.48(18)
C14 C15 C16 C17 . 1.1(4)
Cl1 C15 C16 C17 . -179.9(2)
C15 C16 C17 C18 . -0.5(4)
C14 C13 C18 N3 . 178.9(2)
S1 C13 C18 N3 . 1.3(3)
C14 C13 C18 C17 . 1.4(3)
S1 C13 C18 C17 . -176.19(18)
C16 C17 C18 N3 . -178.3(3)
C16 C17 C18 C13 . -0.8(4)
C4 C5 N1 C1 . 0.5(4)
C4 C5 N1 Ag1 . 179.0(2)
C2 C1 N1 C5 . 0.5(4)
C2 C1 N1 Ag1 . -178.0(2)
N2 Ag1 N1 C5 . -64.6(5)
Ag1 Ag1 N1 C5 3_666 78.5(2)
N2 Ag1 N1 C1 . 113.9(5)
Ag1 Ag1 N1 C1 3_666 -102.9(2)
C8 C7 N2 C11 . 0.0(4)
C8 C7 N2 Ag1 . 179.5(2)
C10 C11 N2 C7 . 1.0(5)
C10 C11 N2 Ag1 . -178.5(3)
N1 Ag1 N2 C7 . -121.8(4)
Ag1 Ag1 N2 C7 3_666 96.4(2)
N1 Ag1 N2 C11 . 57.7(6)
Ag1 Ag1 N2 C11 3_666 -84.1(2)
C14 C13 S1 O3 . -102.4(2)
C18 C13 S1 O3 . 75.2(2)
C14 C13 S1 O1 . 134.9(2)
C18 C13 S1 O1 . -47.5(2)
C14 C13 S1 O2 . 18.2(2)
C18 C13 S1 O2 . -164.1(2)
